data_4060873
loop_
_publ_author_name
'Dubs, Christian'
'Yamamoto, Toshiki'
'Inagaki, Akiko'
'Akita, Munetaka'

_publ_section_title
;
 Synthesis of a Library of Iridium-Containing Dinuclear Complexes with
 Bridging PNNN and PNNP Ligands (BL), [LM(\m-BL)M'L']BF4.
 2. Preparation, Basic Coordination Properties, and Reactivity of the
 Carbonyl Complexes
;
_journal_coden_ASTM ORGND7
_journal_issue 6
_journal_name_full Organometallics
_journal_page_first 1359
_journal_page_last 1367
_journal_paper_doi 10.1021/om050897e
_journal_volume 25
_journal_year 2006
_chemical_formula_moiety 'C51 H36 B2 Cl2 F8 N6 O9 P2 Rh4 '
_chemical_formula_sum 'C51 H36 B2 Cl2 F8 N6 O9 P2 Rh4'
_chemical_formula_weight 1594.96
_space_group_IT_number 2
_symmetry_cell_setting triclinic
_symmetry_Int_Tables_number 2
_symmetry_space_group_name_Hall '-P 1'
_symmetry_space_group_name_H-M 'P -1'
_cell_angle_alpha 90.35(2)
_cell_angle_beta 99.879(7)
_cell_angle_gamma 96.11(2)
_cell_formula_units_Z 2
_cell_length_a 9.990(4)
_cell_length_b 13.054(3)
_cell_length_c 22.616(8)
_cell_measurement_temperature 213
_cell_volume 2888(1)
_diffrn_ambient_temperature 213
_exptl_crystal_density_diffrn 1.834
_cod_duplicate_entry 4074802
_cod_original_formula_sum 'C51 H36 B2 Cl2 F8 N6 O9 P2 Rh4 '
_cod_database_code 4060873

loop_
_symmetry_equiv_pos_as_xyz
x,y,z
-x,-y,-z

loop_
_atom_site_label
_atom_site_type_symbol
_atom_site_fract_x
_atom_site_fract_y
_atom_site_fract_z
_atom_site_U_iso_or_equiv
_atom_site_adp_type
_atom_site_occupancy
_atom_site_calc_flag
_atom_site_refinement_flags
_atom_site_disorder_assembly
_atom_site_disorder_group
Rh(1) Rh -0.35815(9) -0.08771(6) 0.33583(3) 0.0428(2) Uani 1.00 d . . .
Rh(2) Rh -0.12363(9) 0.07720(6) 0.48837(3) 0.0404(2) Uani 1.00 d . . .
Rh(3) Rh 0.1372(1) 0.19700(7) 0.07466(4) 0.0566(3) Uani 1.00 d . . .
Rh(4) Rh -0.25050(9) 0.16314(6) 0.12139(4) 0.0508(2) Uani 1.00 d . . .
Cl(1) Cl 0.8451(5) 0.4025(4) 0.4879(2) 0.111(1) Uani 1.00 d . . .
Cl(2) Cl 0.6124(5) 0.2626(3) 0.5056(3) 0.127(2) Uani 1.00 d . . .
P(1) P -0.2517(3) -0.1616(2) 0.2658(1) 0.0414(6) Uani 1.00 d . . .
P(2) P 0.3062(3) 0.4046(2) 0.1234(1) 0.0501(7) Uani 1.00 d . . .
F(1) F 0.4690(10) 0.5148(7) 0.3000(3) 0.095(3) Uani 1.00 d . . .
F(2) F 0.5055(9) 0.5151(9) 0.4008(3) 0.117(4) Uani 1.00 d . . .
F(3) F 0.430(1) 0.3712(7) 0.3484(4) 0.119(3) Uani 1.00 d . . .
F(4) F 0.2933(8) 0.4913(7) 0.3503(4) 0.092(3) Uani 1.00 d . . .
F(5) F 0.3171(9) 0.0172(7) 0.1723(4) 0.093(3) Uani 1.00 d . . .
F(6) F 0.157(2) 0.0723(9) 0.2145(4) 0.163(6) Uani 1.00 d . . .
F(7) F 0.176(1) -0.0872(7) 0.2151(5) 0.133(4) Uani 1.00 d . . .
F(8) F 0.332(1) 0.011(1) 0.2710(5) 0.199(7) Uani 1.00 d . . .
O(1) O 0.2371(9) 0.3417(6) 0.0672(3) 0.064(2) Uani 1.00 d . . .
O(01A) O -0.608(1) -0.2392(7) 0.3079(4) 0.084(3) Uani 1.00 d . . .
O(01B) O 0.246(1) 0.1197(10) -0.0313(5) 0.104(4) Uani 1.00 d . . .
O(02A) O -0.521(1) 0.0545(8) 0.3964(4) 0.079(3) Uani 1.00 d . . .
O(02B) O 0.023(1) -0.0177(8) 0.0858(4) 0.079(3) Uani 1.00 d . . .
O(03A) O -0.3500(9) -0.0876(6) 0.4966(3) 0.063(2) Uani 1.00 d . . .
O(03B) O -0.198(1) 0.1341(8) -0.0040(4) 0.088(3) Uani 1.00 d . . .
O(04A) O -0.146(1) 0.1244(7) 0.6168(3) 0.081(3) Uani 1.00 d . . .
O(04B) O -0.531(1) 0.0662(9) 0.0673(4) 0.100(4) Uani 1.00 d . . .
N(1A) N -0.1696(8) 0.0020(5) 0.3517(3) 0.038(2) Uani 1.00 d . . .
N(1B) N 0.0626(9) 0.2549(6) 0.1480(4) 0.047(2) Uani 1.00 d . . .
N(2A) N -0.1119(9) 0.0664(6) 0.3981(3) 0.041(2) Uani 1.00 d . . .
N(2B) N -0.0613(10) 0.2286(6) 0.1634(4) 0.048(2) Uani 1.00 d . . .
N(3A) N 0.0415(9) 0.1882(6) 0.4824(3) 0.042(2) Uani 1.00 d . . .
N(3B) N -0.2937(9) 0.1954(6) 0.2078(4) 0.050(2) Uani 1.00 d . . .
C(01A) C -0.516(1) -0.181(1) 0.3178(5) 0.063(3) Uani 1.00 d . . .
C(01B) C 0.205(1) 0.151(1) 0.0092(6) 0.072(4) Uani 1.00 d . . .
C(02A) C -0.455(1) 0.0012(10) 0.3775(4) 0.056(3) Uani 1.00 d . . .
C(02B) C 0.064(1) 0.0641(10) 0.0816(5) 0.058(3) Uani 1.00 d . . .
C(03A) C -0.265(1) -0.0232(9) 0.4919(4) 0.051(3) Uani 1.00 d . . .
C(03B) C -0.213(1) 0.1448(9) 0.0448(6) 0.062(3) Uani 1.00 d . . .
C(04A) C -0.133(1) 0.1045(8) 0.5682(5) 0.061(3) Uani 1.00 d . . .
C(04B) C -0.426(1) 0.106(1) 0.0889(5) 0.069(3) Uani 1.00 d . . .
C(11A) C -0.091(1) 0.0118(7) 0.3076(4) 0.037(2) Uani 1.00 d . . .
C(11B) C 0.144(1) 0.3089(8) 0.1944(5) 0.052(3) Uani 1.00 d . . .
C(12A) C 0.022(1) 0.0856(7) 0.3274(4) 0.044(2) Uani 1.00 d . . .
C(12B) C 0.068(1) 0.3218(8) 0.2395(4) 0.052(3) Uani 1.00 d . . .
C(13A) C 0.002(1) 0.1181(7) 0.3839(4) 0.038(2) Uani 1.00 d . . .
C(13B) C -0.060(1) 0.2713(8) 0.2201(5) 0.050(3) Uani 1.00 d . . .
C(14A) C -0.132(1) -0.0505(8) 0.2518(4) 0.043(2) Uani 1.00 d . . .
C(14B) C 0.290(1) 0.3436(8) 0.1929(5) 0.054(3) Uani 1.00 d . . .
C(21A) C 0.0826(10) 0.1911(8) 0.4283(4) 0.041(2) Uani 1.00 d . . .
C(21B) C -0.184(1) 0.2513(8) 0.2445(4) 0.049(3) Uani 1.00 d . . .
C(22A) C 0.194(1) 0.2555(7) 0.4176(4) 0.047(3) Uani 1.00 d . . .
C(22B) C -0.197(1) 0.2847(9) 0.3008(5) 0.056(3) Uani 1.00 d . . .
C(23A) C 0.267(1) 0.3223(8) 0.4650(5) 0.055(3) Uani 1.00 d . . .
C(23B) C -0.318(2) 0.2634(10) 0.3204(5) 0.067(3) Uani 1.00 d . . .
C(24A) C 0.225(1) 0.3165(9) 0.5185(5) 0.061(3) Uani 1.00 d . . .
C(24B) C -0.427(1) 0.2046(9) 0.2846(5) 0.063(3) Uani 1.00 d . . .
C(25A) C 0.112(1) 0.2522(8) 0.5275(5) 0.051(3) Uani 1.00 d . . .
C(25B) C -0.407(1) 0.1746(9) 0.2279(5) 0.054(3) Uani 1.00 d . . .
C(31A) C -0.351(1) -0.1990(7) 0.1942(4) 0.045(2) Uani 1.00 d . . .
C(31B) C 0.488(1) 0.4258(8) 0.1225(4) 0.049(3) Uani 1.00 d . . .
C(32A) C -0.317(1) -0.2739(8) 0.1579(5) 0.057(3) Uani 1.00 d . . .
C(32B) C 0.533(1) 0.4090(8) 0.0673(4) 0.054(3) Uani 1.00 d . . .
C(33A) C -0.396(2) -0.2998(9) 0.1016(5) 0.070(4) Uani 1.00 d . . .
C(33B) C 0.669(2) 0.423(1) 0.0652(6) 0.072(4) Uani 1.00 d . . .
C(34A) C -0.508(1) -0.2494(9) 0.0815(4) 0.066(4) Uani 1.00 d . . .
C(34B) C 0.762(1) 0.4485(10) 0.1172(6) 0.068(3) Uani 1.00 d . . .
C(35A) C -0.545(1) -0.1741(9) 0.1161(5) 0.065(3) Uani 1.00 d . . .
C(35B) C 0.721(1) 0.4660(8) 0.1712(5) 0.052(3) Uani 1.00 d . . .
C(36A) C -0.463(1) -0.1506(8) 0.1723(4) 0.056(3) Uani 1.00 d . . .
C(36B) C 0.580(1) 0.4511(9) 0.1741(4) 0.057(3) Uani 1.00 d . . .
C(41A) C -0.157(1) -0.2682(7) 0.2915(4) 0.041(2) Uani 1.00 d . . .
C(41B) C 0.233(1) 0.5235(8) 0.1227(4) 0.050(3) Uani 1.00 d . . .
C(42A) C -0.228(1) -0.3501(9) 0.3166(4) 0.051(3) Uani 1.00 d . . .
C(42B) C 0.260(1) 0.593(1) 0.1709(5) 0.069(4) Uani 1.00 d . . .
C(43A) C -0.161(1) -0.4328(9) 0.3387(5) 0.061(3) Uani 1.00 d . . .
C(43B) C 0.200(2) 0.684(1) 0.1674(6) 0.074(4) Uani 1.00 d . . .
C(44A) C -0.028(1) -0.4353(8) 0.3354(4) 0.057(3) Uani 1.00 d . . .
C(44B) C 0.109(2) 0.704(1) 0.1190(7) 0.077(4) Uani 1.00 d . . .
C(45A) C 0.043(1) -0.355(1) 0.3095(6) 0.069(4) Uani 1.00 d . . .
C(45B) C 0.073(1) 0.635(1) 0.0704(6) 0.076(4) Uani 1.00 d . . .
C(46A) C -0.023(1) -0.2716(9) 0.2867(5) 0.059(3) Uani 1.00 d . . .
C(46B) C 0.137(1) 0.5444(10) 0.0719(5) 0.063(3) Uani 1.00 d . . .
C(51) C 0.688(2) 0.389(1) 0.5130(7) 0.089(5) Uani 1.00 d . . .
B(1) B 0.428(1) 0.477(1) 0.3506(5) 0.053(3) Uani 1.00 d . . .
B(2) B 0.247(1) 0.008(1) 0.2192(6) 0.053(3) Uani 1.00 d . . .
H(1) H 0.0969 0.1092 0.3065 0.0528 Uiso 1.00 calc . . .
H(2) H -0.0523 -0.0750 0.2391 0.0513 Uiso 1.00 calc . . .
H(3) H -0.1737 -0.0107 0.2197 0.0513 Uiso 1.00 calc . . .
H(4) H 0.2210 0.2544 0.3783 0.0570 Uiso 1.00 calc . . .
H(5) H 0.3437 0.3711 0.4585 0.0639 Uiso 1.00 calc . . .
H(6) H 0.2774 0.3583 0.5514 0.0720 Uiso 1.00 calc . . .
H(7) H 0.0824 0.2513 0.5664 0.0617 Uiso 1.00 calc . . .
H(8) H -0.2347 -0.3084 0.1715 0.0686 Uiso 1.00 calc . . .
H(9) H -0.3741 -0.3545 0.0768 0.0834 Uiso 1.00 calc . . .
H(10) H -0.5631 -0.2671 0.0428 0.0772 Uiso 1.00 calc . . .
H(11) H -0.6240 -0.1375 0.1025 0.0781 Uiso 1.00 calc . . .
H(12) H -0.4870 -0.0968 0.1967 0.0678 Uiso 1.00 calc . . .
H(13) H -0.3245 -0.3480 0.3183 0.0631 Uiso 1.00 calc . . .
H(14) H -0.2085 -0.4888 0.3573 0.0729 Uiso 1.00 calc . . .
H(15) H 0.0181 -0.4936 0.3504 0.0667 Uiso 1.00 calc . . .
H(16) H 0.1403 -0.3562 0.3084 0.0827 Uiso 1.00 calc . . .
H(17) H 0.0230 -0.2165 0.2671 0.0693 Uiso 1.00 calc . . .
H(18) H 0.1000 0.3582 0.2771 0.0631 Uiso 1.00 calc . . .
H(19) H 0.3416 0.2856 0.1976 0.0662 Uiso 1.00 calc . . .
H(20) H 0.3250 0.3911 0.2259 0.0662 Uiso 1.00 calc . . .
H(21) H -0.1213 0.3241 0.3263 0.0664 Uiso 1.00 calc . . .
H(22) H -0.3286 0.2882 0.3590 0.0806 Uiso 1.00 calc . . .
H(23) H -0.5135 0.1850 0.2988 0.0750 Uiso 1.00 calc . . .
H(24) H -0.4811 0.1365 0.2010 0.0662 Uiso 1.00 calc . . .
H(25) H 0.4670 0.3883 0.0317 0.0670 Uiso 1.00 calc . . .
H(26) H 0.6999 0.4152 0.0268 0.0863 Uiso 1.00 calc . . .
H(27) H 0.8589 0.4539 0.1155 0.0824 Uiso 1.00 calc . . .
H(28) H 0.7879 0.4884 0.2063 0.0610 Uiso 1.00 calc . . .
H(29) H 0.5487 0.4574 0.2123 0.0707 Uiso 1.00 calc . . .
H(30) H 0.3214 0.5761 0.2068 0.0823 Uiso 1.00 calc . . .
H(31) H 0.2239 0.7326 0.2004 0.0855 Uiso 1.00 calc . . .
H(32) H 0.0697 0.7681 0.1179 0.0915 Uiso 1.00 calc . . .
H(33) H 0.0077 0.6502 0.0363 0.0878 Uiso 1.00 calc . . .
H(34) H 0.1169 0.4955 0.0385 0.0767 Uiso 1.00 calc . . .
H(35) H 0.7029 0.4092 0.5554 0.1021 Uiso 1.00 calc . . .
H(36) H 0.6279 0.4329 0.4919 0.1021 Uiso 1.00 calc . . .

loop_
_atom_site_aniso_label
_atom_site_aniso_U_11
_atom_site_aniso_U_22
_atom_site_aniso_U_33
_atom_site_aniso_U_12
_atom_site_aniso_U_13
_atom_site_aniso_U_23
Rh(1) 0.0410(5) 0.0473(5) 0.0375(4) -0.0028(3) 0.0047(3) -0.0050(3)
Rh(2) 0.0428(5) 0.0430(5) 0.0338(4) 0.0029(3) 0.0029(3) -0.0029(3)
Rh(3) 0.0484(6) 0.0656(6) 0.0547(5) 0.0056(4) 0.0059(4) 0.0085(4)
Rh(4) 0.0419(5) 0.0485(5) 0.0590(5) 0.0030(4) 0.0015(4) 0.0047(4)
Cl(1) 0.080(3) 0.117(4) 0.140(4) 0.030(3) 0.019(3) 0.017(3)
Cl(2) 0.092(4) 0.072(3) 0.210(5) 0.012(2) 0.005(4) 0.009(3)
P(1) 0.043(2) 0.044(2) 0.036(1) -0.001(1) 0.006(1) -0.0044(9)
P(2) 0.050(2) 0.051(2) 0.045(1) 0.003(1) -0.002(1) -0.006(1)
F(1) 0.101(7) 0.113(7) 0.067(4) -0.028(5) 0.024(4) 0.004(4)
F(2) 0.073(6) 0.19(1) 0.068(5) -0.017(6) -0.009(4) -0.030(5)
F(3) 0.16(1) 0.071(7) 0.136(8) 0.035(6) 0.056(7) -0.005(5)
F(4) 0.053(5) 0.124(7) 0.099(6) 0.013(5) 0.012(4) 0.012(5)
F(5) 0.064(6) 0.138(8) 0.086(5) 0.007(5) 0.041(4) 0.019(5)
F(6) 0.29(2) 0.152(10) 0.111(7) 0.15(1) 0.127(9) 0.074(6)
F(7) 0.17(1) 0.065(7) 0.173(10) -0.017(6) 0.068(8) -0.005(5)
F(8) 0.13(1) 0.35(2) 0.090(7) -0.03(1) -0.035(7) 0.051(9)
O(1) 0.079(7) 0.061(5) 0.049(4) -0.002(4) 0.005(4) -0.006(3)
O(01A) 0.067(7) 0.073(6) 0.101(7) -0.033(5) 0.006(5) -0.016(5)
O(01B) 0.090(9) 0.14(1) 0.086(7) 0.000(7) 0.047(6) -0.006(6)
O(02A) 0.091(8) 0.092(7) 0.066(5) 0.042(6) 0.027(5) -0.009(4)
O(02B) 0.080(7) 0.067(7) 0.087(6) 0.005(5) 0.006(5) -0.003(4)
O(03A) 0.058(6) 0.073(6) 0.056(4) -0.020(4) 0.021(4) 0.007(4)
O(03B) 0.076(7) 0.132(9) 0.054(5) 0.016(6) 0.008(5) 0.005(5)
O(04A) 0.129(9) 0.085(6) 0.029(4) 0.012(6) 0.016(4) -0.016(3)
O(04B) 0.055(7) 0.16(1) 0.077(6) -0.027(7) 0.005(5) 0.003(6)
N(1A) 0.044(5) 0.034(4) 0.033(4) -0.004(3) 0.001(3) -0.009(3)
N(1B) 0.032(5) 0.038(5) 0.069(5) -0.003(4) 0.004(4) 0.006(4)
N(2A) 0.038(5) 0.048(5) 0.037(4) 0.005(4) 0.006(3) -0.002(3)
N(2B) 0.052(6) 0.044(5) 0.050(5) 0.004(4) 0.011(4) 0.011(3)
N(3A) 0.039(5) 0.045(5) 0.041(4) 0.000(4) 0.005(4) -0.002(3)
N(3B) 0.037(5) 0.032(5) 0.081(6) 0.006(4) 0.005(5) 0.002(4)
C(01A) 0.059(9) 0.079(9) 0.050(6) 0.002(7) 0.012(6) -0.001(5)
C(01B) 0.056(9) 0.09(1) 0.063(8) 0.001(7) 0.005(7) -0.003(6)
C(02A) 0.047(7) 0.084(9) 0.032(5) -0.001(6) -0.002(5) 0.000(5)
C(02B) 0.066(9) 0.050(7) 0.053(6) 0.010(6) -0.004(5) -0.018(5)
C(03A) 0.053(7) 0.076(8) 0.030(4) 0.030(6) 0.011(5) 0.004(4)
C(03B) 0.050(8) 0.063(8) 0.067(7) 0.004(6) -0.004(6) 0.002(5)
C(04A) 0.061(8) 0.041(7) 0.074(8) 0.000(5) -0.001(6) 0.006(5)
C(04B) 0.059(9) 0.084(10) 0.064(7) 0.009(7) 0.011(7) 0.008(6)
C(11A) 0.036(6) 0.037(5) 0.041(5) 0.005(4) 0.012(4) 0.005(3)
C(11B) 0.051(7) 0.051(7) 0.053(6) 0.009(5) 0.008(5) 0.020(5)
C(12A) 0.050(7) 0.042(6) 0.037(5) -0.001(4) 0.004(4) 0.001(4)
C(12B) 0.063(8) 0.035(6) 0.050(6) -0.001(5) -0.007(5) 0.000(4)
C(13A) 0.033(5) 0.035(5) 0.046(5) 0.006(4) 0.004(4) -0.007(3)
C(13B) 0.046(7) 0.044(6) 0.059(6) 0.010(5) 0.004(5) 0.005(4)
C(14A) 0.037(6) 0.054(6) 0.037(5) 0.003(4) 0.010(4) -0.009(4)
C(14B) 0.042(7) 0.055(7) 0.058(6) 0.001(5) -0.011(5) 0.005(5)
C(21A) 0.031(5) 0.059(6) 0.031(4) 0.000(4) 0.006(4) 0.000(4)
C(21B) 0.060(8) 0.041(6) 0.051(6) 0.012(5) 0.020(5) 0.005(4)
C(22A) 0.048(7) 0.037(6) 0.049(5) -0.003(4) -0.002(5) -0.008(4)
C(22B) 0.049(7) 0.056(7) 0.066(7) 0.014(5) 0.013(6) 0.004(5)
C(23A) 0.049(7) 0.045(7) 0.061(6) -0.016(5) 0.000(5) -0.008(4)
C(23B) 0.08(1) 0.069(8) 0.052(6) 0.018(7) 0.012(6) 0.001(5)
C(24A) 0.067(9) 0.059(8) 0.049(6) -0.004(6) -0.004(6) -0.010(5)
C(24B) 0.074(9) 0.045(7) 0.071(7) 0.010(6) 0.016(7) 0.013(5)
C(25A) 0.053(7) 0.039(6) 0.057(6) 0.008(5) 0.001(5) -0.017(4)
C(25B) 0.039(7) 0.061(7) 0.066(7) 0.013(5) 0.015(5) -0.004(5)
C(31A) 0.051(7) 0.038(6) 0.048(5) 0.011(4) 0.008(5) 0.003(4)
C(31B) 0.064(8) 0.037(6) 0.047(5) -0.002(5) 0.013(5) -0.002(4)
C(32A) 0.067(8) 0.051(7) 0.050(6) 0.012(5) 0.003(5) -0.009(4)
C(32B) 0.066(9) 0.051(7) 0.046(6) 0.006(5) 0.013(5) -0.009(4)
C(33A) 0.10(1) 0.056(8) 0.052(6) 0.016(7) -0.002(7) -0.009(5)
C(33B) 0.08(1) 0.071(9) 0.068(8) 0.011(7) 0.029(7) 0.000(6)
C(34A) 0.09(1) 0.063(8) 0.036(5) 0.009(7) -0.010(6) -0.010(4)
C(34B) 0.060(9) 0.068(9) 0.082(8) 0.022(6) 0.022(7) 0.009(6)
C(35A) 0.079(10) 0.068(8) 0.042(6) 0.004(6) -0.005(6) -0.002(5)
C(35B) 0.051(7) 0.053(7) 0.054(6) 0.010(5) 0.015(5) 0.001(4)
C(36A) 0.066(8) 0.046(7) 0.050(6) -0.001(5) -0.004(5) -0.005(4)
C(36B) 0.051(8) 0.074(8) 0.045(6) 0.007(6) 0.004(5) -0.002(5)
C(41A) 0.032(6) 0.050(6) 0.036(4) -0.008(4) 0.000(4) -0.006(4)
C(41B) 0.060(8) 0.037(6) 0.049(5) 0.002(5) 0.003(5) 0.007(4)
C(42A) 0.050(7) 0.059(7) 0.047(5) 0.006(5) 0.014(5) -0.004(4)
C(42B) 0.065(9) 0.072(9) 0.065(7) 0.001(7) 0.003(6) -0.004(6)
C(43A) 0.067(9) 0.056(8) 0.063(7) 0.009(6) 0.016(6) 0.006(5)
C(43B) 0.08(1) 0.054(8) 0.087(9) 0.018(7) 0.004(8) -0.004(6)
C(44A) 0.084(10) 0.040(7) 0.045(5) 0.015(6) 0.004(6) -0.004(4)
C(44B) 0.08(1) 0.056(9) 0.10(1) 0.025(7) 0.022(8) 0.011(7)
C(45A) 0.059(9) 0.071(9) 0.073(8) 0.005(6) -0.002(6) 0.000(6)
C(45B) 0.068(10) 0.075(10) 0.081(9) 0.012(7) -0.003(7) 0.027(7)
C(46A) 0.065(9) 0.049(7) 0.063(7) 0.002(5) 0.015(6) 0.010(5)
C(46B) 0.053(8) 0.075(8) 0.057(6) 0.005(6) -0.004(6) 0.002(5)
C(51) 0.07(1) 0.08(1) 0.11(1) 0.021(8) 0.007(9) -0.036(8)
B(1) 0.050(8) 0.057(8) 0.048(6) 0.005(6) 0.002(6) -0.013(5)
B(2) 0.044(8) 0.048(8) 0.066(8) 0.006(6) 0.011(6) 0.009(5)

loop_
_geom_bond_atom_site_label_1
_geom_bond_atom_site_label_2
_geom_bond_distance
_geom_bond_site_symmetry_1
_geom_bond_site_symmetry_2
_geom_bond_publ_flag
Rh(1) P(1) 2.312(3) . . yes
Rh(1) N(1A) 2.084(8) . . yes
Rh(1) C(01A) 1.86(1) . . yes
Rh(1) C(02A) 1.92(1) . . yes
Rh(2) N(2A) 2.070(7) . . yes
Rh(2) N(3A) 2.100(8) . . yes
Rh(2) C(03A) 1.84(1) . . yes
Rh(2) C(04A) 1.86(1) . . yes
Rh(3) O(1) 2.063(8) . . yes
Rh(3) N(1B) 2.100(9) . . yes
Rh(3) C(01B) 1.86(1) . . yes
Rh(3) C(02B) 1.83(1) . . yes
Rh(4) N(2B) 2.058(9) . . yes
Rh(4) N(3B) 2.122(10) . . yes
Rh(4) C(03B) 1.85(1) . . yes
Rh(4) C(04B) 1.86(1) . . yes
Cl(1) C(51) 1.75(2) . . yes
Cl(2) C(51) 1.73(2) . . yes
P(1) C(14A) 1.84(1) . . yes
P(1) C(31A) 1.786(9) . . yes
P(1) C(41A) 1.81(1) . . yes
P(2) O(1) 1.526(7) . . yes
P(2) C(14B) 1.79(1) . . yes
P(2) C(31B) 1.82(1) . . yes
P(2) C(41B) 1.79(1) . . yes
F(1) B(1) 1.36(2) . . yes
F(2) B(1) 1.32(1) . . yes
F(3) B(1) 1.38(2) . . yes
F(4) B(1) 1.38(2) . . yes
F(5) B(2) 1.37(2) . . yes
F(6) B(2) 1.29(2) . . yes
F(7) B(2) 1.36(2) . . yes
F(8) B(2) 1.32(2) . . yes
O(01A) C(01A) 1.13(2) . . yes
O(01B) C(01B) 1.15(2) . . yes
O(02A) C(02A) 1.14(2) . . yes
O(02B) C(02B) 1.11(2) . . yes
O(03A) C(03A) 1.14(1) . . yes
O(03B) C(03B) 1.15(2) . . yes
O(04A) C(04A) 1.16(1) . . yes
O(04B) C(04B) 1.14(2) . . yes
N(1A) N(2A) 1.348(10) . . yes
N(1A) C(11A) 1.37(1) . . yes
N(1B) N(2B) 1.35(1) . . yes
N(1B) C(11B) 1.35(1) . . yes
N(2A) C(13A) 1.35(1) . . yes
N(2B) C(13B) 1.39(1) . . yes
N(3A) C(21A) 1.36(1) . . yes
N(3A) C(25A) 1.36(1) . . yes
N(3B) C(21B) 1.39(1) . . yes
N(3B) C(25B) 1.29(2) . . yes
C(11A) C(12A) 1.41(1) . . yes
C(11A) C(14A) 1.47(1) . . yes
C(11B) C(12B) 1.39(2) . . yes
C(11B) C(14B) 1.48(2) . . yes
C(12A) C(13A) 1.39(1) . . yes
C(12B) C(13B) 1.37(2) . . yes
C(13A) C(21A) 1.45(1) . . yes
C(13B) C(21B) 1.44(2) . . yes
C(21A) C(22A) 1.37(1) . . yes
C(21B) C(22B) 1.38(2) . . yes
C(22A) C(23A) 1.42(1) . . yes
C(22B) C(23B) 1.36(2) . . yes
C(23A) C(24A) 1.34(2) . . yes
C(23B) C(24B) 1.39(2) . . yes
C(24A) C(25A) 1.38(2) . . yes
C(24B) C(25B) 1.39(2) . . yes
C(31A) C(32A) 1.38(2) . . yes
C(31A) C(36A) 1.36(2) . . yes
C(31B) C(32B) 1.42(2) . . yes
C(31B) C(36B) 1.37(1) . . yes
C(32A) C(33A) 1.40(1) . . yes
C(32B) C(33B) 1.36(2) . . yes
C(33A) C(34A) 1.36(2) . . yes
C(33B) C(34B) 1.38(2) . . yes
C(34A) C(35A) 1.37(2) . . yes
C(34B) C(35B) 1.37(2) . . yes
C(35A) C(36A) 1.40(1) . . yes
C(35B) C(36B) 1.41(2) . . yes
C(41A) C(42A) 1.40(1) . . yes
C(41A) C(46A) 1.37(2) . . yes
C(41B) C(42B) 1.38(2) . . yes
C(41B) C(46B) 1.41(1) . . yes
C(42A) C(43A) 1.38(2) . . yes
C(42B) C(43B) 1.38(2) . . yes
C(43A) C(44A) 1.35(2) . . yes
C(43B) C(44B) 1.34(2) . . yes
C(44A) C(45A) 1.39(2) . . yes
C(44B) C(45B) 1.39(2) . . yes
C(45A) C(46A) 1.39(2) . . yes
C(45B) C(46B) 1.40(2) . . yes
